data_4036617
loop_
_publ_author_name
'Chang, Ee Ling'
'Bolte, Benoit'
'Lan, Ping'
'Willis, Anthony C.'
'Banwell, Martin G.'

_publ_section_title
;
 Chemoenzymatic Total Syntheses of the Enantiomers of the Protoilludanes
 8-Deoxydihydrotsugicoline and Radudiol.
;
_journal_issue 5
_journal_name_full 'The Journal of organic chemistry'
_journal_page_first 2078
_journal_page_last 2086
_journal_paper_doi 10.1021/acs.joc.6b00043
_journal_volume 81
_journal_year 2016
_chemical_absolute_configuration ad
_chemical_compound_source local
_chemical_formula_moiety 'C14 H20 O2'
_chemical_formula_sum 'C14 H20 O2'
_chemical_formula_weight 220.31
_space_group_IT_number 19
_space_group_name_Hall 'P 2ac 2ab'
_space_group_name_H-M_alt 'P 21 21 21'
_symmetry_cell_setting orthorhombic
_symmetry_space_group_name_Hall 'P 2ac 2ab'
_symmetry_space_group_name_H-M 'P 21 21 21'
_atom_sites_solution_hydrogens difmap
_atom_sites_solution_primary direct
_audit_creation_date 15-09-04
_audit_creation_method CRYSTALS_ver_14.40
_audit_update_record
;
2015-09-04 - Report on C14 H20 O2
            by Anthony C. Willis
            for   Benoit Bolte and Martin Banwell

2015-09-04 - passes checkcif tests with minor warnings

2016-01-10 # Formatted by publCIF
;
_cell_angle_alpha 90
_cell_angle_beta 90
_cell_angle_gamma 90
_cell_formula_units_Z 4
_cell_length_a 7.0022(1)
_cell_length_b 12.5744(1)
_cell_length_c 14.0683(2)
_cell_measurement_reflns_used 10478
_cell_measurement_temperature 150
_cell_measurement_theta_max 72
_cell_measurement_theta_min 5
_cell_volume 1238.69(3)
_computing_cell_refinement 'CrysAlisPro (Agilent Technologies, 2015)'
_computing_data_collection
;
CrysAlisPro, Agilent Technologies,
Version 1.171.37.35h (release 09-02-2015 CrysAlis171 .NET)
(compiled Feb 9 2015,16:26:32)
;
_computing_data_reduction 'CrysAlisPro (Agilent Technologies, 2015)'
_computing_molecular_graphics 'PLATON (Spek, 2008)'
_computing_publication_material 'CRYSTALS (Betteridge et al., 2003)'
_computing_structure_refinement 'CRYSTALS (Betteridge et al., 2003)'
_computing_structure_solution 'SIR92 (Altomare et al., 1994)'
_diffrn_ambient_temperature 150
_diffrn_measured_fraction_theta_full 1.000
_diffrn_measured_fraction_theta_max 1.000
_diffrn_measurement_device Area
_diffrn_measurement_device_type 'SuperNova, Dual, Cu at zero, EosS2'
_diffrn_measurement_method \w
_diffrn_radiation_monochromator mirror
_diffrn_radiation_source 'Supernova (Cu) X-ray Source'
_diffrn_radiation_type 'Cu K\a'
_diffrn_radiation_wavelength 1.54184
_diffrn_reflns_av_R_equivalents 0.024
_diffrn_reflns_limit_h_max 8
_diffrn_reflns_limit_h_min -8
_diffrn_reflns_limit_k_max 15
_diffrn_reflns_limit_k_min -13
_diffrn_reflns_limit_l_max 16
_diffrn_reflns_limit_l_min -17
_diffrn_reflns_number 14816
_diffrn_reflns_theta_full 72.238
_diffrn_reflns_theta_max 72.238
_diffrn_reflns_theta_min 4.717
_diffrn_standards_number 0
_exptl_absorpt_coefficient_mu 0.607
_exptl_absorpt_correction_T_max 0.93
_exptl_absorpt_correction_T_min 0.86
_exptl_absorpt_correction_type multi-scan
_exptl_absorpt_process_details
;
CrysAlisPro, Agilent Technologies,
Version 1.171.37.35h (release 09-02-2015 CrysAlis171 .NET)
(compiled Feb 9 2015,16:26:32)
Empirical absorption correction using spherical harmonics,
 implemented in SCALE3 ABSPACK scaling algorithm.
;
_exptl_crystal_colour colourless
_exptl_crystal_density_diffrn 1.181
_exptl_crystal_density_method 'not measured'
_exptl_crystal_description block
_exptl_crystal_F_000 480
_exptl_crystal_size_max 0.236
_exptl_crystal_size_mid 0.207
_exptl_crystal_size_min 0.116
_refine_diff_density_max 0.14
_refine_diff_density_min -0.11
_refine_ls_abs_structure_details 'Flack (1983), 1017 Friedel-pairs'
_refine_ls_abs_structure_Flack 0.01(18)
_refine_ls_extinction_coef 108(6)
_refine_ls_extinction_method 'Larson (1970), Equation 22'
_refine_ls_goodness_of_fit_ref 1.0003
_refine_ls_hydrogen_treatment constr
_refine_ls_matrix_type full
_refine_ls_number_parameters 147
_refine_ls_number_reflns 2452
_refine_ls_number_restraints 0
_refine_ls_R_factor_all 0.0257
_refine_ls_R_factor_gt 0.0252
_refine_ls_shift/su_max 0.0009208
_refine_ls_shift/su_mean 0.0002734
_refine_ls_structure_factor_coef Fsqd
_refine_ls_weighting_details
;
 Method= Modified Sheldrick 
 w=1/[\s^2^(F^2^) + ( 0.04P)^2^ + 0.15P] 
 ,where P=(max(Fo^2^,0) + 2Fc^2^)/3 
;
_refine_ls_weighting_scheme calc
_refine_ls_wR_factor_all 0.0664
_refine_ls_wR_factor_gt 0.0660
_refine_ls_wR_factor_ref 0.0664
_reflns_limit_h_max 8
_reflns_limit_h_min -8
_reflns_limit_k_max 15
_reflns_limit_k_min 0
_reflns_limit_l_max 17
_reflns_limit_l_min 0
_reflns_number_gt 2398
_reflns_number_total 2452
_reflns_threshold_expression I>2.0\s(I)
_oxford_diffrn_Wilson_B_factor 2.83
_oxford_diffrn_Wilson_scale 0.01
_oxford_refine_ls_r_factor_ref 0.0257
_oxford_refine_ls_scale 11.5(5)
_oxford_reflns_number_all 2452
_oxford_reflns_threshold_expression_ref I>-10.0\s(I)
_oxford_structure_analysis_title 'Z:\ban1537SN\Tony_ban1537SN_data At 12:36 on'
_cod_data_source_file jo6b00043_si_003.cif
_cod_data_source_block ban1537SN
_cod_original_sg_symbol_Hall 'P 2ac 2ab '
_cod_original_sg_symbol_H-M 'P 21 21 21 '
_cod_database_code 4036617

loop_
_symmetry_equiv_pos_as_xyz
x,y,z
x+1/2,-y+1/2,-z
-x,y+1/2,-z+1/2
-x+1/2,-y,z+1/2

loop_
_atom_site_label
_atom_site_type_symbol
_atom_site_fract_x
_atom_site_fract_y
_atom_site_fract_z
_atom_site_U_iso_or_equiv
_atom_site_occupancy
_atom_site_adp_type
_atom_site_refinement_flags_posn
O1 O -0.05442(10) 0.67167(6) 0.40996(6) 0.0380 1.0000 Uani .
O2 O 0.06083(15) 0.83635(8) 0.22511(7) 0.0631 1.0000 Uani .
C1 C 0.24845(13) 0.61279(7) 0.49023(7) 0.0247 1.0000 Uani .
C2 C 0.06535(14) 0.58365(8) 0.43952(8) 0.0299 1.0000 Uani .
C3 C 0.03545(14) 0.60588(9) 0.33802(7) 0.0319 1.0000 Uani .
C4 C 0.18798(14) 0.65956(8) 0.27973(7) 0.0293 1.0000 Uani .
C5 C 0.16125(18) 0.78099(9) 0.27301(8) 0.0383 1.0000 Uani .
C6 C 0.31983(18) 0.80206(8) 0.34372(8) 0.0357 1.0000 Uani .
C7 C 0.38250(14) 0.68339(8) 0.33055(7) 0.0268 1.0000 Uani .
C8 C 0.41925(13) 0.62037(7) 0.42117(6) 0.0239 1.0000 Uani .
C9 C 0.46792(15) 0.50266(8) 0.40469(7) 0.0287 1.0000 Uani .
C10 C 0.43751(15) 0.44593(7) 0.50132(7) 0.0266 1.0000 Uani .
C11 C 0.31245(15) 0.52518(8) 0.55927(7) 0.0293 1.0000 Uani .
C12 C 0.54772(16) 0.67623(10) 0.26034(8) 0.0405 1.0000 Uani .
C13 C 0.62820(16) 0.42757(8) 0.55157(8) 0.0344 1.0000 Uani .
C14 C 0.33756(19) 0.33909(9) 0.48754(8) 0.0403 1.0000 Uani .
H11 H 0.2274 0.6805 0.5243 0.0296 1.0000 Uiso R
H21 H -0.0070 0.5236 0.4661 0.0367 1.0000 Uiso R
H31 H -0.0575 0.5611 0.3024 0.0391 1.0000 Uiso R
H41 H 0.1986 0.6260 0.2188 0.0365 1.0000 Uiso R
H61 H 0.4148 0.8560 0.3254 0.0453 1.0000 Uiso R
H62 H 0.2672 0.8165 0.4072 0.0428 1.0000 Uiso R
H81 H 0.5278 0.6507 0.4565 0.0290 1.0000 Uiso R
H91 H 0.5989 0.4939 0.3803 0.0325 1.0000 Uiso R
H92 H 0.3797 0.4735 0.3553 0.0317 1.0000 Uiso R
H111 H 0.3871 0.5567 0.6119 0.0366 1.0000 Uiso R
H112 H 0.1995 0.4907 0.5867 0.0362 1.0000 Uiso R
H121 H 0.5701 0.6013 0.2388 0.0589 1.0000 Uiso R
H122 H 0.5142 0.7191 0.2040 0.0582 1.0000 Uiso R
H123 H 0.6670 0.7032 0.2901 0.0582 1.0000 Uiso R
H131 H 0.6089 0.3931 0.6149 0.0494 1.0000 Uiso R
H132 H 0.6996 0.4965 0.5615 0.0501 1.0000 Uiso R
H133 H 0.7099 0.3812 0.5135 0.0498 1.0000 Uiso R
H141 H 0.4153 0.2902 0.4471 0.0581 1.0000 Uiso R
H142 H 0.2122 0.3496 0.4579 0.0565 1.0000 Uiso R
H143 H 0.3178 0.3032 0.5495 0.0558 1.0000 Uiso R

loop_
_atom_site_aniso_label
_atom_site_aniso_U_11
_atom_site_aniso_U_22
_atom_site_aniso_U_33
_atom_site_aniso_U_23
_atom_site_aniso_U_13
_atom_site_aniso_U_12
O1 0.0269(4) 0.0468(5) 0.0404(4) -0.0082(3) -0.0007(3) 0.0137(3)
O2 0.0732(7) 0.0526(5) 0.0635(6) 0.0108(5) -0.0238(5) 0.0241(5)
C1 0.0259(4) 0.0230(4) 0.0251(4) -0.0028(4) 0.0022(4) 0.0021(4)
C2 0.0223(5) 0.0313(5) 0.0361(5) -0.0035(4) 0.0031(4) 0.0019(4)
C3 0.0241(5) 0.0354(5) 0.0361(6) -0.0103(4) -0.0046(4) 0.0037(4)
C4 0.0307(5) 0.0321(5) 0.0252(5) -0.0043(4) -0.0045(4) 0.0064(4)
C5 0.0433(6) 0.0359(6) 0.0356(6) 0.0032(5) -0.0044(5) 0.0113(5)
C6 0.0450(6) 0.0247(5) 0.0375(6) 0.0042(4) -0.0045(5) -0.0001(4)
C7 0.0255(5) 0.0273(5) 0.0276(5) 0.0029(4) -0.0010(4) 0.0021(4)
C8 0.0212(4) 0.0250(4) 0.0257(5) 0.0009(4) -0.0010(4) -0.0004(3)
C9 0.0300(5) 0.0281(5) 0.0280(5) 0.0011(4) 0.0056(4) 0.0073(4)
C10 0.0297(5) 0.0217(4) 0.0283(5) 0.0003(4) 0.0026(4) 0.0015(4)
C11 0.0331(5) 0.0287(5) 0.0262(4) 0.0019(4) 0.0047(4) 0.0032(4)
C12 0.0345(6) 0.0531(7) 0.0338(6) 0.0152(5) 0.0056(5) 0.0047(5)
C13 0.0338(6) 0.0305(5) 0.0388(6) 0.0023(4) 0.0000(4) 0.0048(4)
C14 0.0519(7) 0.0303(5) 0.0388(6) -0.0043(5) 0.0049(5) -0.0113(5)

loop_
_atom_type_symbol
_atom_type_scat_dispersion_real
_atom_type_scat_dispersion_imag
_atom_type_scat_Cromer_Mann_a1
_atom_type_scat_Cromer_Mann_b1
_atom_type_scat_Cromer_Mann_a2
_atom_type_scat_Cromer_Mann_b2
_atom_type_scat_Cromer_Mann_a3
_atom_type_scat_Cromer_Mann_b3
_atom_type_scat_Cromer_Mann_a4
_atom_type_scat_Cromer_Mann_b4
_atom_type_scat_Cromer_Mann_c
_atom_type_scat_source
C 0.0181 0.0091 2.3100 20.8439 1.0200 10.2075 1.5886 0.5687 0.8650 51.6512 0.2156 'International Tables Vol C 4.2.6.8 and 6.1.1.4'
H 0.0000 0.0000 0.4930 10.5109 0.3229 26.1257 0.1402 3.1424 0.0408 57.7998 0.0030 'International Tables Vol C 4.2.6.8 and 6.1.1.4'
O 0.0492 0.0322 3.0485 13.2771 2.2868 5.7011 1.5463 0.3239 0.8670 32.9089 0.2508 'International Tables Vol C 4.2.6.8 and 6.1.1.4'

loop_
_geom_angle_atom_site_label_1
_geom_angle_atom_site_label_2
_geom_angle_atom_site_label_3
_geom_angle
_geom_angle_publ_flag
C2 O1 C3 60.91(7) yes
C2 C1 C8 112.01(8) yes
C2 C1 C11 111.84(8) yes
C8 C1 C11 102.49(7) yes
C2 C1 H11 108.1 no
C8 C1 H11 111.6 no
C11 C1 H11 110.8 no
C1 C2 O1 116.16(8) yes
C1 C2 C3 122.20(9) yes
O1 C2 C3 59.58(6) yes
C1 C2 H21 116.3 no
O1 C2 H21 113.4 no
C3 C2 H21 116.2 no
C2 C3 O1 59.51(6) yes
C2 C3 C4 120.87(9) yes
O1 C3 C4 115.58(9) yes
C2 C3 H31 118.3 no
O1 C3 H31 112.9 no
C4 C3 H31 116.3 no
C3 C4 C5 113.03(9) yes
C3 C4 C7 116.97(8) yes
C5 C4 C7 86.80(8) yes
C3 C4 H41 110.2 no
C5 C4 H41 113.0 no
C7 C4 H41 115.1 no
C4 C5 O2 133.00(11) yes
C4 C5 C6 92.52(8) yes
O2 C5 C6 134.33(11) yes
C5 C6 C7 87.77(8) yes
C5 C6 H61 116.4 no
C7 C6 H61 115.9 no
C5 C6 H62 110.7 no
C7 C6 H62 112.9 no
H61 C6 H62 111.3 no
C6 C7 C4 89.58(8) yes
C6 C7 C8 116.36(8) yes
C4 C7 C8 115.42(8) yes
C6 C7 C12 110.22(9) yes
C4 C7 C12 110.66(8) yes
C8 C7 C12 112.55(8) yes
C1 C8 C7 115.34(8) yes
C1 C8 C9 101.97(7) yes
C7 C8 C9 114.36(8) yes
C1 C8 H81 107.7 no
C7 C8 H81 110.6 no
C9 C8 H81 106.2 no
C8 C9 C10 106.29(7) yes
C8 C9 H91 111.5 no
C10 C9 H91 112.5 no
C8 C9 H92 108.8 no
C10 C9 H92 110.9 no
H91 C9 H92 107.0 no
C9 C10 C11 104.00(7) yes
C9 C10 C13 110.81(8) yes
C11 C10 C13 110.24(8) yes
C9 C10 C14 110.88(8) yes
C11 C10 C14 111.82(9) yes
C13 C10 C14 109.04(8) yes
C1 C11 C10 106.99(8) yes
C1 C11 H111 109.9 no
C10 C11 H111 110.5 no
C1 C11 H112 109.3 no
C10 C11 H112 112.1 no
H111 C11 H112 108.0 no
C7 C12 H121 111.7 no
C7 C12 H122 107.9 no
H121 C12 H122 107.9 no
C7 C12 H123 110.2 no
H121 C12 H123 108.4 no
H122 C12 H123 110.6 no
C10 C13 H131 111.1 no
C10 C13 H132 111.5 no
H131 C13 H132 108.4 no
C10 C13 H133 110.4 no
H131 C13 H133 108.0 no
H132 C13 H133 107.4 no
C10 C14 H141 111.4 no
C10 C14 H142 110.2 no
H141 C14 H142 109.2 no
C10 C14 H143 110.7 no
H141 C14 H143 107.3 no
H142 C14 H143 108.0 no

loop_
_geom_bond_atom_site_label_1
_geom_bond_atom_site_label_2
_geom_bond_distance
_geom_bond_publ_flag
O1 C2 1.4496(12) yes
O1 C3 1.4507(12) yes
O2 C5 1.1971(14) yes
C1 C2 1.5123(13) yes
C1 C8 1.5438(13) yes
C1 C11 1.5355(13) yes
C1 H11 0.988 no
C2 C3 1.4700(15) yes
C2 H21 0.983 no
C3 C4 1.5063(15) yes
C3 H31 0.996 no
C4 C5 1.5412(14) yes
C4 C7 1.5673(13) yes
C4 H41 0.958 no
C5 C6 1.5142(16) yes
C6 C7 1.5663(14) yes
C6 H61 0.984 no
C6 H62 0.983 no
C7 C8 1.5230(13) yes
C7 C12 1.5238(14) yes
C8 C9 1.5364(13) yes
C8 H81 0.985 no
C9 C10 1.5499(13) yes
C9 H91 0.985 no
C9 H92 1.000 no
C10 C11 1.5570(13) yes
C10 C13 1.5283(14) yes
C10 C14 1.5272(13) yes
C11 H111 0.989 no
C11 H112 0.981 no
C12 H121 1.002 no
C12 H122 0.987 no
C12 H123 0.994 no
C13 H131 1.001 no
C13 H132 1.011 no
C13 H133 0.976 no
C14 H141 0.999 no
C14 H142 0.981 no
C14 H143 0.992 no

loop_
_geom_contact_atom_site_label_1
_geom_contact_atom_site_label_2
_geom_contact_distance
_geom_contact_site_symmetry_2
_geom_contact_publ_flag
O1 C6 3.2286(14) . no
O1 C1 3.3500(12) 2_466 no
C2 C6 3.5404(15) . no
C3 C9 3.4256(14) . no

loop_
_geom_torsion_atom_site_label_1
_geom_torsion_atom_site_label_2
_geom_torsion_atom_site_label_3
_geom_torsion_atom_site_label_4
_geom_torsion
_geom_torsion_publ_flag
C3 O1 C2 C1 113.59(10) no
C2 O1 C3 C4 -112.22(10) no
C8 C1 C2 O1 -93.81(10) no
C8 C1 C2 C3 -24.74(13) no
C11 C1 C2 O1 151.78(9) no
C11 C1 C2 C3 -139.16(10) no
C2 C1 C8 C7 46.90(10) no
C2 C1 C8 C9 -77.63(9) no
C11 C1 C8 C7 166.93(8) no
C11 C1 C8 C9 42.40(9) no
C2 C1 C11 C10 87.81(10) no
C8 C1 C11 C10 -32.35(9) no
O1 C2 C3 C4 103.41(11) no
C1 C2 C3 O1 -103.56(10) no
C1 C2 C3 C4 -0.15(15) no
O1 C3 C4 C5 -26.36(12) no
O1 C3 C4 C7 72.17(11) no
C2 C3 C4 C5 -94.69(12) no
C2 C3 C4 C7 3.84(14) no
C3 C4 C5 O2 -80.05(16) no
C3 C4 C5 C6 104.07(10) no
C7 C4 C5 O2 161.92(14) no
C7 C4 C5 C6 -13.95(8) no
C3 C4 C7 C6 -100.81(10) no
C3 C4 C7 C8 18.40(12) no
C3 C4 C7 C12 147.68(9) no
C5 C4 C7 C6 13.47(8) no
C5 C4 C7 C8 132.68(9) no
C5 C4 C7 C12 -98.04(9) no
O2 C5 C6 C7 -161.83(15) no
C4 C5 C6 C7 13.95(8) no
C5 C6 C7 C4 -13.70(8) no
C5 C6 C7 C8 -132.09(9) no
C5 C6 C7 C12 98.22(9) no
C4 C7 C8 C1 -44.55(11) no
C4 C7 C8 C9 73.24(11) no
C6 C7 C8 C1 58.54(11) no
C6 C7 C8 C9 176.32(9) no
C12 C7 C8 C1 -172.89(8) no
C12 C7 C8 C9 -55.10(11) no
C1 C8 C9 C10 -37.50(9) no
C7 C8 C9 C10 -162.68(8) no
C8 C9 C10 C11 17.51(10) no
C8 C9 C10 C13 -100.91(9) no
C8 C9 C10 C14 137.86(9) no
C9 C10 C11 C1 9.38(10) no
C13 C10 C11 C1 128.20(8) no
C14 C10 C11 C1 -110.33(9) no
